data_7101031
_journal_name_full 'Chemical Communications'
_journal_paper_doi 10.1039/b518411h
_journal_year 2006
_chemical_formula_moiety
;
'(C36 H28 Ag4 N12 4+)2, 8(C H3 N O2), (B F4 -)6, F6 Ge 2- '
;
_chemical_formula_sum 'C80 H80 Ag8 B6 F30 Ge N32 O16'
_chemical_formula_weight 3316.06
_space_group_IT_number 2
_space_group_name_Hall '-P 1'
_space_group_name_H-M_alt 'P -1'
_symmetry_cell_setting triclinic
_symmetry_Int_Tables_number 2
_symmetry_space_group_name_Hall '-P 1'
_symmetry_space_group_name_H-M 'P -1'
_cell_angle_alpha 93.406(4)
_cell_angle_beta 103.691(5)
_cell_angle_gamma 100.946(6)
_cell_formula_units_Z 1
_cell_length_a 12.252(6)
_cell_length_b 14.989(7)
_cell_length_c 15.436(7)
_cell_measurement_temperature 150.2
_cell_volume 2687(2)
_exptl_crystal_density_diffrn 2.049
_cod_database_code 7101031

loop_
_symmetry_equiv_pos_as_xyz
x,y,z
-x,-y,-z

loop_
_atom_site_label
_atom_site_type_symbol
_atom_site_fract_x
_atom_site_fract_y
_atom_site_fract_z
_atom_site_U_iso_or_equiv
_atom_site_adp_type
_atom_site_occupancy
_atom_site_symmetry_multiplicity
_atom_site_calc_flag
_atom_site_refinement_flags
_atom_site_disorder_assembly
_atom_site_disorder_group
Ag(1) Ag 0.40434(4) 0.76686(3) 0.59458(3) 0.0310(1) Uani 1.00 1 d . . .
Ag(2) Ag 0.74049(4) 0.66253(3) 0.37864(3) 0.0345(1) Uani 1.00 1 d . . .
Ag(3) Ag 0.81695(4) 0.32191(3) 0.59268(3) 0.0334(1) Uani 1.00 1 d . . .
Ag(4) Ag 0.47676(4) 0.42977(3) 0.80022(3) 0.0317(1) Uani 1.00 1 d . . .
Ge(1) Ge 0.5000 0.5000 0.5000 0.0220(2) Uani 1.00 2 d S . .
F(1) F -0.0492(5) 0.7270(4) 0.9275(3) 0.099(2) Uani 1.00 1 d . . .
F(2) F 0.0565(4) 0.6743(3) 0.8435(3) 0.065(1) Uani 1.00 1 d . . .
F(3) F 0.1177(4) 0.6947(4) 0.9913(4) 0.120(2) Uani 1.00 1 d . . .
F(4) F -0.0277(5) 0.5840(3) 0.9271(4) 0.105(2) Uani 1.00 1 d . . .
F(5) F 0.5447(5) 0.8424(8) 0.0573(6) 0.224(5) Uani 1.00 1 d . . .
F(6) F 0.6604(10) 0.9231(4) 0.1803(6) 0.207(5) Uani 1.00 1 d . . .
F(7) F 0.7288(5) 0.8640(5) 0.0778(4) 0.130(2) Uani 1.00 1 d . . .
F(8) F 0.6351(3) 0.7768(3) 0.1612(3) 0.062(1) Uani 1.00 1 d . . .
F(9) F 0.9112(4) 0.8535(3) 0.6540(3) 0.067(1) Uani 1.00 1 d . . .
F(10) F 1.0775(3) 0.8124(3) 0.6489(2) 0.0500(9) Uani 1.00 1 d . . .
F(11) F 0.9280(4) 0.7707(3) 0.5306(3) 0.080(1) Uani 1.00 1 d . . .
F(12) F 1.0146(4) 0.9192(3) 0.5645(4) 0.087(2) Uani 1.00 1 d . . .
F(13) F 0.4251(3) 0.5905(2) 0.5103(2) 0.0325(7) Uani 1.00 1 d . . .
F(14) F 0.4732(3) 0.4611(2) 0.6022(2) 0.0351(7) Uani 1.00 1 d . . .
F(15) F 0.6309(3) 0.5734(2) 0.5601(2) 0.0388(8) Uani 1.00 1 d . . .
O(1) O 0.6524(5) 0.8311(4) 0.7264(4) 0.085(2) Uani 1.00 1 d . . .
O(2) O 0.6182(5) 0.7642(4) 0.8367(4) 0.080(2) Uani 1.00 1 d . . .
O(3) O 0.4212(4) 0.9200(3) 0.7447(3) 0.061(1) Uani 1.00 1 d . . .
O(4) O 0.5872(5) 1.0083(4) 0.8008(3) 0.066(1) Uani 1.00 1 d . . .
O(5) O 0.2473(6) 0.9046(6) 0.9885(5) 0.136(3) Uani 1.00 1 d . . .
O(6) O 0.0883(6) 0.9488(5) 0.9688(4) 0.104(2) Uani 1.00 1 d . . .
O(7) O 0.6973(4) 0.5713(4) 0.7590(3) 0.072(2) Uani 1.00 1 d . . .
O(8) O 0.8164(4) 0.5206(3) 0.6981(3) 0.051(1) Uani 1.00 1 d . . .
N(1) N 0.5108(3) 0.7982(3) 0.4912(3) 0.0197(8) Uani 1.00 1 d . . .
N(2) N 0.6432(3) 0.7631(3) 0.4113(3) 0.0233(9) Uani 1.00 1 d . . .
N(3) N 0.3404(4) 0.8800(3) 0.5151(3) 0.0252(9) Uani 1.00 1 d . . .
N(4) N 0.8224(3) 0.5344(3) 0.4105(3) 0.0228(9) Uani 1.00 1 d . . .
N(5) N 0.8506(3) 0.4069(3) 0.4902(3) 0.0240(9) Uani 1.00 1 d . . .
N(6) N 0.8366(4) 0.6353(3) 0.2712(3) 0.0271(9) Uani 1.00 1 d . . .
N(7) N 0.7187(3) 0.2987(3) 0.7000(3) 0.0223(9) Uani 1.00 1 d . . .
N(8) N 0.5864(3) 0.3380(3) 0.7776(3) 0.0236(9) Uani 1.00 1 d . . .
N(9) N 0.8824(4) 0.2094(3) 0.6751(3) 0.0279(10) Uani 1.00 1 d . . .
N(10) N 0.4080(3) 0.5607(3) 0.7828(3) 0.0221(9) Uani 1.00 1 d . . .
N(11) N 0.3723(3) 0.6860(3) 0.7013(3) 0.0238(9) Uani 1.00 1 d . . .
N(12) N 0.3870(3) 0.4521(3) 0.9150(3) 0.0229(9) Uani 1.00 1 d . . .
N(13) N 0.6796(6) 0.8172(4) 0.8055(4) 0.058(2) Uani 1.00 1 d . . .
N(14) N 0.5011(5) 0.9542(4) 0.8076(3) 0.043(1) Uani 1.00 1 d . . .
N(15) N 0.1625(6) 0.9172(4) 0.9420(4) 0.065(2) Uani 1.00 1 d . . .
N(16) N 0.7738(4) 0.5814(4) 0.7196(3) 0.039(1) Uani 1.00 1 d . . .
C(1) C 0.5894(4) 0.7521(3) 0.4761(3) 0.022(1) Uani 1.00 1 d . . .
C(2) C 0.6172(4) 0.8267(3) 0.3576(3) 0.024(1) Uani 1.00 1 d . . .
C(3) C 0.5384(4) 0.8781(3) 0.3673(3) 0.024(1) Uani 1.00 1 d . . .
C(4) C 0.4830(4) 0.8609(3) 0.4350(3) 0.0200(10) Uani 1.00 1 d . . .
C(5) C 0.3900(4) 0.9076(3) 0.4506(3) 0.0205(10) Uani 1.00 1 d . . .
C(6) C 0.3581(4) 0.9766(3) 0.3994(3) 0.023(1) Uani 1.00 1 d . . .
C(7) C 0.2722(4) 1.0173(3) 0.4164(3) 0.027(1) Uani 1.00 1 d . . .
C(8) C 0.2218(4) 0.9896(3) 0.4834(4) 0.027(1) Uani 1.00 1 d . . .
C(9) C 0.2593(4) 0.9217(3) 0.5321(3) 0.026(1) Uani 1.00 1 d . . .
C(10) C 0.8098(4) 0.4830(3) 0.4763(3) 0.025(1) Uani 1.00 1 d . . .
C(11) C 0.9089(5) 0.3817(4) 0.4329(4) 0.031(1) Uani 1.00 1 d . . .
C(12) C 0.9254(4) 0.4302(3) 0.3628(4) 0.028(1) Uani 1.00 1 d . . .
C(13) C 0.8813(4) 0.5093(3) 0.3531(3) 0.0200(10) Uani 1.00 1 d . . .
C(14) C 0.8930(4) 0.5654(3) 0.2786(3) 0.024(1) Uani 1.00 1 d . . .
C(15) C 0.9555(5) 0.5467(4) 0.2187(3) 0.031(1) Uani 1.00 1 d . . .
C(16) C 0.9606(5) 0.5990(4) 0.1486(3) 0.032(1) Uani 1.00 1 d . . .
C(17) C 0.9048(4) 0.6700(4) 0.1410(3) 0.031(1) Uani 1.00 1 d . . .
C(18) C 0.8430(4) 0.6850(4) 0.2028(4) 0.029(1) Uani 1.00 1 d . . .
C(19) C 0.6388(4) 0.3440(3) 0.7110(3) 0.025(1) Uani 1.00 1 d . . .
C(20) C 0.6182(4) 0.2799(3) 0.8378(3) 0.028(1) Uani 1.00 1 d . . .
C(21) C 0.6995(5) 0.2306(3) 0.8315(3) 0.028(1) Uani 1.00 1 d . . .
C(22) C 0.7514(4) 0.2414(3) 0.7612(3) 0.021(1) Uani 1.00 1 d . . .
C(23) C 0.8426(4) 0.1934(3) 0.7473(3) 0.024(1) Uani 1.00 1 d . . .
C(24) C 0.8824(5) 0.1331(4) 0.8069(4) 0.036(1) Uani 1.00 1 d . . .
C(25) C 0.9650(5) 0.0887(4) 0.7902(5) 0.050(2) Uani 1.00 1 d . . .
C(26) C 1.0041(5) 0.1037(4) 0.7159(5) 0.043(2) Uani 1.00 1 d . . .
C(27) C 0.9626(5) 0.1648(4) 0.6597(4) 0.037(1) Uani 1.00 1 d . . .
C(28) C 0.4173(4) 0.6119(3) 0.7167(3) 0.022(1) Uani 1.00 1 d . . .
C(29) C 0.3168(5) 0.7106(4) 0.7607(4) 0.036(1) Uani 1.00 1 d . . .
C(30) C 0.3066(5) 0.6640(4) 0.8326(4) 0.031(1) Uani 1.00 1 d . . .
C(31) C 0.3519(4) 0.5859(3) 0.8426(3) 0.021(1) Uani 1.00 1 d . . .
C(32) C 0.3411(4) 0.5277(3) 0.9156(3) 0.023(1) Uani 1.00 1 d . . .
C(33) C 0.2837(4) 0.5476(4) 0.9795(3) 0.027(1) Uani 1.00 1 d . . .
C(34) C 0.2763(4) 0.4899(4) 1.0453(3) 0.034(1) Uani 1.00 1 d . . .
C(35) C 0.3240(5) 0.4139(4) 1.0457(3) 0.032(1) Uani 1.00 1 d . . .
C(36) C 0.3778(4) 0.3975(3) 0.9795(3) 0.027(1) Uani 1.00 1 d . . .
C(37) C 0.7882(7) 0.8678(6) 0.8629(7) 0.093(3) Uani 1.00 1 d . . .
C(38) C 0.5009(6) 0.9302(5) 0.8985(4) 0.056(2) Uani 1.00 1 d . . .
C(39) C 0.1391(6) 0.8963(5) 0.8452(4) 0.050(2) Uani 1.00 1 d . . .
C(40) C 0.8179(6) 0.6743(4) 0.6967(4) 0.048(2) Uani 1.00 1 d . . .
B(1) B 0.0236(6) 0.6705(5) 0.9226(5) 0.037(2) Uani 1.00 1 d . . .
B(2) B 0.6440(8) 0.8528(7) 0.1174(6) 0.057(2) Uani 1.00 1 d . . .
B(3) B 0.9820(6) 0.8389(5) 0.5995(5) 0.041(2) Uani 1.00 1 d . . .
H(1) H 0.6077 0.7086 0.5145 0.0269 Uiso 1.00 1 R . . .
H(2) H 0.6540 0.8367 0.3117 0.0288 Uiso 1.00 1 R . . .
H(3) H 0.5227 0.9228 0.3297 0.0294 Uiso 1.00 1 R . . .
H(4) H 0.3940 0.9947 0.3547 0.0280 Uiso 1.00 1 R . . .
H(5) H 0.2488 1.0629 0.3829 0.0328 Uiso 1.00 1 R . . .
H(6) H 0.1636 1.0159 0.4959 0.0327 Uiso 1.00 1 R . . .
H(7) H 0.2266 0.9044 0.5788 0.0317 Uiso 1.00 1 R . . .
H(8) H 0.7694 0.5013 0.5157 0.0299 Uiso 1.00 1 R . . .
H(9) H 0.9392 0.3295 0.4409 0.0372 Uiso 1.00 1 R . . .
H(10) H 0.9647 0.4110 0.3230 0.0340 Uiso 1.00 1 R . . .
H(11) H 0.9942 0.4988 0.2256 0.0376 Uiso 1.00 1 R . . .
H(12) H 1.0013 0.5862 0.1072 0.0387 Uiso 1.00 1 R . . .
H(13) H 0.9083 0.7074 0.0954 0.0377 Uiso 1.00 1 R . . .
H(14) H 0.8036 0.7325 0.1963 0.0347 Uiso 1.00 1 R . . .
H(15) H 0.6175 0.3832 0.6686 0.0298 Uiso 1.00 1 R . . .
H(16) H 0.5835 0.2732 0.8852 0.0340 Uiso 1.00 1 R . . .
H(17) H 0.7196 0.1906 0.8734 0.0333 Uiso 1.00 1 R . . .
H(18) H 0.8536 0.1231 0.8569 0.0432 Uiso 1.00 1 R . . .
H(19) H 0.9937 0.0490 0.8293 0.0598 Uiso 1.00 1 R . . .
H(20) H 1.0585 0.0731 0.7029 0.0516 Uiso 1.00 1 R . . .
H(21) H 0.9911 0.1753 0.6096 0.0449 Uiso 1.00 1 R . . .
H(22) H 0.4588 0.5948 0.6775 0.0265 Uiso 1.00 1 R . . .
H(23) H 0.2839 0.7615 0.7527 0.0430 Uiso 1.00 1 R . . .
H(24) H 0.2700 0.6841 0.8741 0.0376 Uiso 1.00 1 R . . .
H(25) H 0.2509 0.5988 0.9780 0.0325 Uiso 1.00 1 R . . .
H(26) H 0.2392 0.5024 1.0893 0.0405 Uiso 1.00 1 R . . .
H(27) H 0.3199 0.3745 1.0897 0.0378 Uiso 1.00 1 R . . .
H(28) H 0.4093 0.3457 0.9795 0.0326 Uiso 1.00 1 R . . .
H(29) H 0.7994 0.8466 0.9212 0.1118 Uiso 1.00 1 R . . .
H(30) H 0.7871 0.9317 0.8684 0.1118 Uiso 1.00 1 R . . .
H(31) H 0.8498 0.8585 0.8372 0.1118 Uiso 1.00 1 R . . .
H(32) H 0.4289 0.9350 0.9107 0.0672 Uiso 1.00 1 R . . .
H(33) H 0.5623 0.9712 0.9414 0.0672 Uiso 1.00 1 R . . .
H(34) H 0.5116 0.8686 0.9029 0.0672 Uiso 1.00 1 R . . .
H(35) H 0.0616 0.9006 0.8177 0.0597 Uiso 1.00 1 R . . .
H(36) H 0.1489 0.8355 0.8315 0.0597 Uiso 1.00 1 R . . .
H(37) H 0.1913 0.9391 0.8224 0.0597 Uiso 1.00 1 R . . .
H(38) H 0.8830 0.7048 0.7438 0.0580 Uiso 1.00 1 R . . .
H(39) H 0.7587 0.7090 0.6901 0.0580 Uiso 1.00 1 R . . .
H(40) H 0.8405 0.6691 0.6415 0.0580 Uiso 1.00 1 R . . .

loop_
_atom_site_aniso_label
_atom_site_aniso_U_11
_atom_site_aniso_U_22
_atom_site_aniso_U_33
_atom_site_aniso_U_12
_atom_site_aniso_U_13
_atom_site_aniso_U_23
Ag(1) 0.0376(2) 0.0291(2) 0.0285(2) 0.0046(2) 0.0119(2) 0.0138(2)
Ag(2) 0.0316(2) 0.0304(2) 0.0432(3) 0.0169(2) 0.0063(2) -0.0026(2)
Ag(3) 0.0383(3) 0.0329(2) 0.0291(2) 0.0032(2) 0.0108(2) 0.0091(2)
Ag(4) 0.0368(3) 0.0281(2) 0.0345(2) 0.0138(2) 0.0120(2) 0.0036(2)
Ge(1) 0.0254(4) 0.0170(4) 0.0235(4) 0.0077(3) 0.0030(3) 0.0037(3)
F(1) 0.126(4) 0.133(5) 0.091(4) 0.109(4) 0.059(3) 0.044(3)
F(2) 0.077(3) 0.069(3) 0.067(3) 0.025(2) 0.043(2) 0.027(2)
F(3) 0.076(3) 0.165(6) 0.087(4) 0.046(4) -0.037(3) -0.062(4)
F(4) 0.159(5) 0.054(3) 0.120(4) -0.011(3) 0.101(4) -0.003(3)
F(5) 0.089(5) 0.39(1) 0.194(8) 0.020(6) 0.005(5) 0.239(9)
F(6) 0.40(1) 0.056(4) 0.228(9) 0.044(6) 0.21(1) 0.029(5)
F(7) 0.107(4) 0.179(6) 0.111(5) -0.015(4) 0.073(4) 0.027(4)
F(8) 0.069(3) 0.059(3) 0.068(3) 0.028(2) 0.025(2) 0.014(2)
F(9) 0.075(3) 0.056(3) 0.103(3) 0.037(2) 0.062(3) 0.035(2)
F(10) 0.056(2) 0.056(2) 0.041(2) 0.029(2) 0.006(2) 0.006(2)
F(11) 0.065(3) 0.094(4) 0.071(3) 0.037(3) -0.015(2) -0.010(3)
F(12) 0.084(3) 0.069(3) 0.151(5) 0.047(3) 0.077(3) 0.069(3)
F(13) 0.036(2) 0.021(1) 0.046(2) 0.014(1) 0.014(1) 0.008(1)
F(14) 0.055(2) 0.027(2) 0.031(2) 0.014(1) 0.018(1) 0.008(1)
F(15) 0.036(2) 0.025(2) 0.045(2) 0.005(1) -0.008(1) 0.004(1)
O(1) 0.091(4) 0.104(5) 0.072(4) 0.037(4) 0.027(3) 0.037(4)
O(2) 0.084(4) 0.066(4) 0.070(4) -0.006(3) 0.000(3) 0.009(3)
O(3) 0.089(4) 0.043(3) 0.037(3) 0.014(3) -0.009(3) -0.005(2)
O(4) 0.076(4) 0.077(4) 0.049(3) 0.007(3) 0.028(3) 0.019(3)
O(5) 0.079(5) 0.176(8) 0.103(5) -0.034(5) -0.043(4) 0.089(5)
O(6) 0.138(6) 0.096(5) 0.087(5) -0.002(4) 0.072(5) -0.011(4)
O(7) 0.067(3) 0.115(5) 0.031(3) -0.001(3) 0.024(2) 0.010(3)
O(8) 0.042(3) 0.034(2) 0.067(3) 0.011(2) -0.007(2) 0.006(2)
N(1) 0.021(2) 0.016(2) 0.023(2) 0.006(2) 0.006(2) 0.005(2)
N(2) 0.027(2) 0.017(2) 0.026(2) 0.006(2) 0.006(2) 0.003(2)
N(3) 0.026(2) 0.025(2) 0.025(2) 0.008(2) 0.005(2) 0.006(2)
N(4) 0.020(2) 0.023(2) 0.025(2) 0.005(2) 0.003(2) 0.000(2)
N(5) 0.024(2) 0.024(2) 0.024(2) 0.007(2) 0.005(2) 0.005(2)
N(6) 0.025(2) 0.023(2) 0.027(2) 0.001(2) -0.002(2) 0.001(2)
N(7) 0.022(2) 0.022(2) 0.024(2) 0.006(2) 0.005(2) 0.008(2)
N(8) 0.025(2) 0.018(2) 0.025(2) 0.002(2) 0.003(2) 0.001(2)
N(9) 0.025(2) 0.021(2) 0.032(2) 0.005(2) -0.002(2) -0.003(2)
N(10) 0.026(2) 0.024(2) 0.018(2) 0.008(2) 0.007(2) 0.004(2)
N(11) 0.025(2) 0.025(2) 0.023(2) 0.004(2) 0.008(2) 0.008(2)
N(12) 0.024(2) 0.021(2) 0.021(2) 0.003(2) 0.003(2) 0.003(2)
N(13) 0.068(4) 0.050(4) 0.068(4) 0.029(3) 0.025(4) 0.021(3)
N(14) 0.066(4) 0.036(3) 0.031(3) 0.021(3) 0.013(3) 0.007(2)
N(15) 0.073(5) 0.061(4) 0.048(4) -0.018(3) 0.016(4) 0.007(3)
N(16) 0.041(3) 0.047(3) 0.021(2) -0.001(2) -0.002(2) 0.004(2)
C(1) 0.029(3) 0.015(2) 0.023(2) 0.007(2) 0.003(2) 0.004(2)
C(2) 0.026(3) 0.025(3) 0.026(3) 0.013(2) 0.009(2) 0.004(2)
C(3) 0.031(3) 0.020(2) 0.021(2) 0.002(2) 0.005(2) 0.005(2)
C(4) 0.020(2) 0.018(2) 0.019(2) 0.003(2) 0.001(2) 0.002(2)
C(5) 0.022(3) 0.016(2) 0.021(2) 0.000(2) 0.003(2) 0.001(2)
C(6) 0.029(3) 0.018(2) 0.021(2) 0.004(2) 0.002(2) 0.005(2)
C(7) 0.024(3) 0.021(3) 0.033(3) 0.005(2) -0.001(2) 0.000(2)
C(8) 0.020(3) 0.028(3) 0.035(3) 0.012(2) 0.004(2) -0.002(2)
C(9) 0.022(3) 0.030(3) 0.030(3) 0.008(2) 0.010(2) 0.001(2)
C(10) 0.025(3) 0.027(3) 0.025(3) 0.010(2) 0.008(2) 0.001(2)
C(11) 0.032(3) 0.026(3) 0.043(3) 0.015(2) 0.017(3) 0.007(2)
C(12) 0.033(3) 0.023(3) 0.038(3) 0.013(2) 0.019(2) 0.006(2)
C(13) 0.015(2) 0.018(2) 0.024(2) 0.001(2) 0.001(2) -0.002(2)
C(14) 0.024(3) 0.020(2) 0.024(3) 0.002(2) -0.002(2) 0.002(2)
C(15) 0.032(3) 0.035(3) 0.028(3) 0.004(2) 0.011(2) 0.005(2)
C(16) 0.034(3) 0.036(3) 0.023(3) -0.003(2) 0.010(2) 0.001(2)
C(17) 0.032(3) 0.031(3) 0.021(3) -0.007(2) -0.002(2) 0.009(2)
C(18) 0.023(3) 0.025(3) 0.035(3) 0.003(2) 0.000(2) 0.007(2)
C(19) 0.029(3) 0.021(2) 0.024(3) 0.006(2) 0.003(2) 0.006(2)
C(20) 0.033(3) 0.027(3) 0.025(3) 0.004(2) 0.008(2) 0.005(2)
C(21) 0.039(3) 0.024(3) 0.016(2) 0.005(2) -0.001(2) 0.008(2)
C(22) 0.024(3) 0.012(2) 0.022(2) 0.000(2) -0.002(2) 0.002(2)
C(23) 0.022(3) 0.013(2) 0.034(3) 0.005(2) 0.000(2) 0.001(2)
C(24) 0.037(3) 0.026(3) 0.044(3) 0.009(2) 0.004(3) 0.012(2)
C(25) 0.043(4) 0.030(3) 0.074(5) 0.015(3) 0.002(3) 0.020(3)
C(26) 0.030(3) 0.031(3) 0.067(4) 0.013(3) 0.005(3) 0.000(3)
C(27) 0.029(3) 0.035(3) 0.046(4) 0.003(3) 0.010(3) -0.008(3)
C(28) 0.024(3) 0.024(3) 0.020(2) 0.006(2) 0.007(2) 0.004(2)
C(29) 0.042(3) 0.030(3) 0.046(3) 0.015(3) 0.023(3) 0.016(3)
C(30) 0.037(3) 0.034(3) 0.033(3) 0.018(3) 0.021(3) 0.008(2)
C(31) 0.018(2) 0.020(2) 0.022(2) -0.005(2) 0.007(2) 0.002(2)
C(32) 0.022(3) 0.026(3) 0.018(2) -0.002(2) 0.003(2) 0.005(2)
C(33) 0.027(3) 0.035(3) 0.020(2) 0.004(2) 0.009(2) 0.000(2)
C(34) 0.023(3) 0.051(4) 0.022(3) -0.004(3) 0.006(2) 0.004(2)
C(35) 0.035(3) 0.035(3) 0.019(3) -0.004(2) 0.003(2) 0.011(2)
C(36) 0.032(3) 0.024(3) 0.020(2) -0.001(2) 0.000(2) 0.007(2)
C(37) 0.045(5) 0.060(5) 0.16(1) 0.008(4) 0.004(5) 0.021(6)
C(38) 0.085(5) 0.054(4) 0.030(3) 0.009(4) 0.018(3) 0.013(3)
C(39) 0.056(4) 0.048(4) 0.047(4) 0.019(3) 0.010(3) 0.006(3)
C(40) 0.057(4) 0.032(3) 0.049(4) 0.003(3) 0.005(3) 0.000(3)
B(1) 0.043(4) 0.036(4) 0.034(4) 0.012(3) 0.012(3) 0.008(3)
B(2) 0.060(5) 0.075(6) 0.049(5) 0.032(5) 0.020(4) 0.028(4)
B(3) 0.045(4) 0.041(4) 0.052(4) 0.023(3) 0.026(4) 0.016(3)

loop_
_geom_bond_atom_site_label_1
_geom_bond_atom_site_label_2
_geom_bond_distance
_geom_bond_site_symmetry_1
_geom_bond_site_symmetry_2
_geom_bond_publ_flag
Ag(1) N(1) 2.305(4) . . yes
Ag(1) N(3) 2.300(4) . . yes
Ag(1) N(11) 2.168(4) . . yes
Ag(2) N(2) 2.196(4) . . yes
Ag(2) N(4) 2.355(4) . . yes
Ag(2) N(6) 2.308(5) . . yes
Ag(3) N(5) 2.155(4) . . yes
Ag(3) N(7) 2.273(4) . . yes
Ag(3) N(9) 2.322(4) . . yes
Ag(4) N(8) 2.164(5) . . yes
Ag(4) N(10) 2.284(4) . . yes
Ag(4) N(12) 2.335(4) . . yes
Ge(1) F(13) 1.795(3) . . yes
Ge(1) F(13) 1.795(3) . 2_666 yes
Ge(1) F(14) 1.794(3) . . yes
Ge(1) F(14) 1.794(3) . 2_666 yes
Ge(1) F(15) 1.774(3) . . yes
Ge(1) F(15) 1.774(3) . 2_666 yes
F(1) B(1) 1.35(1) . . yes
F(2) B(1) 1.373(9) . . yes
F(3) B(1) 1.343(8) . . yes
F(4) B(1) 1.343(8) . . yes
F(5) B(2) 1.32(1) . . yes
F(6) B(2) 1.34(1) . . yes
F(7) B(2) 1.31(1) . . yes
F(8) B(2) 1.36(1) . . yes
F(9) B(3) 1.38(1) . . yes
F(10) B(3) 1.378(8) . . yes
F(11) B(3) 1.377(8) . . yes
F(12) B(3) 1.378(9) . . yes
O(1) N(13) 1.228(9) . . yes
O(2) N(13) 1.191(9) . . yes
O(3) N(14) 1.211(6) . . yes
O(4) N(14) 1.232(8) . . yes
O(5) N(15) 1.169(10) . . yes
O(6) N(15) 1.24(1) . . yes
O(7) N(16) 1.224(8) . . yes
O(8) N(16) 1.199(8) . . yes
N(1) C(1) 1.341(7) . . yes
N(1) C(4) 1.353(6) . . yes
N(2) C(1) 1.323(7) . . yes
N(2) C(2) 1.336(7) . . yes
N(3) C(5) 1.331(7) . . yes
N(3) C(9) 1.338(7) . . yes
N(4) C(10) 1.332(7) . . yes
N(4) C(13) 1.346(7) . . yes
N(5) C(10) 1.338(7) . . yes
N(5) C(11) 1.341(8) . . yes
N(6) C(14) 1.356(7) . . yes
N(6) C(18) 1.338(7) . . yes
N(7) C(19) 1.328(7) . . yes
N(7) C(22) 1.356(6) . . yes
N(8) C(19) 1.334(7) . . yes
N(8) C(20) 1.352(7) . . yes
N(9) C(23) 1.335(7) . . yes
N(9) C(27) 1.345(8) . . yes
N(10) C(28) 1.326(6) . . yes
N(10) C(31) 1.351(7) . . yes
N(11) C(28) 1.341(7) . . yes
N(11) C(29) 1.338(8) . . yes
N(12) C(32) 1.357(7) . . yes
N(12) C(36) 1.338(7) . . yes
N(13) C(37) 1.453(9) . . yes
N(14) C(38) 1.470(8) . . yes
N(15) C(39) 1.456(9) . . yes
N(16) C(40) 1.490(8) . . yes
C(1) H(1) 0.930 . . no
C(2) C(3) 1.372(8) . . yes
C(2) H(2) 0.930 . . no
C(3) C(4) 1.386(7) . . yes
C(3) H(3) 0.930 . . no
C(4) C(5) 1.502(8) . . yes
C(5) C(6) 1.397(7) . . yes
C(6) C(7) 1.380(8) . . yes
C(6) H(4) 0.930 . . no
C(7) C(8) 1.370(8) . . yes
C(7) H(5) 0.930 . . no
C(8) C(9) 1.384(8) . . yes
C(8) H(6) 0.930 . . no
C(9) H(7) 0.930 . . no
C(10) H(8) 0.930 . . no
C(11) C(12) 1.371(8) . . yes
C(11) H(9) 0.930 . . no
C(12) C(13) 1.395(7) . . yes
C(12) H(10) 0.930 . . no
C(13) C(14) 1.483(7) . . yes
C(14) C(15) 1.380(8) . . yes
C(15) C(16) 1.380(8) . . yes
C(15) H(11) 0.930 . . no
C(16) C(17) 1.366(8) . . yes
C(16) H(12) 0.930 . . no
C(17) C(18) 1.383(8) . . yes
C(17) H(13) 0.930 . . no
C(18) H(14) 0.930 . . no
C(19) H(15) 0.930 . . no
C(20) C(21) 1.366(8) . . yes
C(20) H(16) 0.930 . . no
C(21) C(22) 1.383(8) . . yes
C(21) H(17) 0.930 . . no
C(22) C(23) 1.488(8) . . yes
C(23) C(24) 1.399(8) . . yes
C(24) C(25) 1.374(10) . . yes
C(24) H(18) 0.930 . . no
C(25) C(26) 1.36(1) . . yes
C(25) H(19) 0.930 . . no
C(26) C(27) 1.382(9) . . yes
C(26) H(20) 0.930 . . no
C(27) H(21) 0.930 . . no
C(28) H(22) 0.930 . . no
C(29) C(30) 1.363(8) . . yes
C(29) H(23) 0.930 . . no
C(30) C(31) 1.389(8) . . yes
C(30) H(24) 0.930 . . no
C(31) C(32) 1.480(7) . . yes
C(32) C(33) 1.390(8) . . yes
C(33) C(34) 1.381(8) . . yes
C(33) H(25) 0.930 . . no
C(34) C(35) 1.375(9) . . yes
C(34) H(26) 0.930 . . no
C(35) C(36) 1.375(8) . . yes
C(35) H(27) 0.930 . . no
C(36) H(28) 0.930 . . no
C(37) H(29) 0.960 . . no
C(37) H(30) 0.960 . . no
C(37) H(31) 0.960 . . no
C(38) H(32) 0.960 . . no
C(38) H(33) 0.960 . . no
C(38) H(34) 0.960 . . no
C(39) H(35) 0.960 . . no
C(39) H(36) 0.960 . . no
C(39) H(37) 0.960 . . no
C(40) H(38) 0.960 . . no
C(40) H(39) 0.960 . . no
C(40) H(40) 0.960 . . no
